data_1572269
loop_
_publ_author_name
'MacKenzie, Ross E.'
'Hajdu, Tom&#xe1;&#x161;'
'Seed, John A.'
'Whitehead, George F. S.'
'Adams, Ralph W.'
'Chilton, Nicholas F.'
'Collison, David'
'McInnes, Eric J. L.'
'Goodwin, Conrad A. P.'

_publ_section_title
;
 &#x3b4;-Bonding modulates the electronic structure of formally divalent
 nd<sup>1</sup> rare earth arene complexes.
;
_journal_issue 37
_journal_name_full 'Chemical science'
_journal_page_first 15160
_journal_page_last 15169
_journal_paper_doi 10.1039/d4sc03005b
_journal_volume 15
_journal_year 2024
_chemical_formula_moiety 'C72 H100 I N2 Sc, 2(C7 H8)'
_chemical_formula_sum 'C86 H116 I N2 Sc'
_chemical_formula_weight 1349.66
_space_group_crystal_system triclinic
_space_group_IT_number 2
_space_group_name_Hall '-P 1'
_space_group_name_H-M_alt 'P -1'
_atom_sites_solution_hydrogens mixed
_atom_sites_solution_primary direct
_audit_creation_date 2023-09-06
_audit_creation_method
;
Olex2 1.5
(compiled 2023.08.24 svn.re1ec1418 for OlexSys, GUI svn.r6817)
;
_audit_update_record
;
2023-09-15 deposited with the CCDC.	2024-07-30 downloaded from the CCDC.
;
_cell_angle_alpha 89.686(2)
_cell_angle_beta 70.204(2)
_cell_angle_gamma 87.286(2)
_cell_formula_units_Z 2
_cell_length_a 13.7201(3)
_cell_length_b 15.2477(4)
_cell_length_c 19.1530(4)
_cell_measurement_reflns_used 14385
_cell_measurement_temperature 100.01(13)
_cell_measurement_theta_max 75.2480
_cell_measurement_theta_min 2.8590
_cell_volume 3765.56(16)
_computing_cell_refinement 'CrysAlisPro 1.171.42.94a (Rigaku OD, 2023)'
_computing_data_collection 'CrysAlisPro 1.171.42.94a (Rigaku OD, 2023)'
_computing_data_reduction 'CrysAlisPro 1.171.42.94a (Rigaku OD, 2023)'
_computing_molecular_graphics 'Olex2 1.5 (Dolomanov et al., 2009)'
_computing_publication_material 'Olex2 1.5 (Dolomanov et al., 2009)'
_computing_structure_refinement 'SHELXL 2019/3 (Sheldrick, 2015)'
_computing_structure_solution 'SHELXS  (Sheldrick, 2008)'
_diffrn_ambient_environment N~2~
_diffrn_ambient_temperature 100.01(13)
_diffrn_detector 'Hybrid Pixel Array Detector'
_diffrn_detector_area_resol_mean 10.0000
_diffrn_measured_fraction_theta_full 0.988
_diffrn_measured_fraction_theta_max 0.954
_diffrn_measurement_details
;
List of Runs (angles in degrees, time in seconds):

  # Type    Start    End  Width  t~exp~   \w     \q     \k     \f   Frames
#--------------------------------------------------------------------------
  1  \w    -62.00 -37.00   0.50    1.00    --  -44.09  57.00  90.00   50
  2  \w    -76.00  13.00   0.50    1.00    --  -44.09  57.00-120.00  178
  3  \w    -35.00  25.00   0.50    1.00    --  -44.09  57.00  90.00  120
  4  \w    -61.00  20.00   0.50    1.00    --  -44.09  76.00   0.00  162
  5  \w    -61.00  25.00   0.50    1.00    --  -44.09  57.00 150.00  172
  6  \w    -84.00  14.00   0.50    1.00    --  -46.31  76.00 -60.00  196
  7  \w   -180.00 -47.00   0.50    2.00    -- -107.20   0.00  90.00  266
  8  \w   -129.00 -79.00   0.50    2.00    -- -107.20  76.00  90.00  100
  9  \w    -68.00 -18.00   0.50    2.00    -- -107.20  76.00   0.00  100
 10  \w   -172.00-112.00   0.50    2.00    -- -107.20 -38.00 150.00  120
 11  \w   -100.00 -23.00   0.50    2.00    -- -107.20  76.00 -30.00  154
 12  \w   -147.00 -22.00   0.50    2.00    -- -107.20  38.00   0.00  250
 13  \w   -109.00 -83.00   0.50    2.00    -- -107.20  76.00 -60.00   52
 14  \w    -49.00 -23.00   0.50    2.00    -- -107.20  76.00 -60.00   52
 15  \w   -122.00 -42.00   0.50    2.00    -- -107.20  76.00-120.00  160
 16  \w   -148.00 -19.00   0.50    2.00    -- -107.20  76.00-150.00  258
 17  \w   -148.00 -40.00   0.50    2.00    -- -107.20  76.00  30.00  216
 18  \w    -74.00 -43.00   0.50    2.00    -- -107.20  76.00 150.00   62
 19  \w   -150.00 -85.00   0.50    2.00    -- -107.20 -38.00  30.00  130
 20  \w   -139.00 -93.00   0.50    2.00    -- -107.20  76.00 150.00   92
 21  \w   -139.00 -27.00   0.50    2.00    -- -107.20  76.00-180.00  224
 22  \w    -97.00 -72.00   0.50    2.00    -- -107.20 -38.00 150.00   50
 23  \w   -147.00 -74.00   0.50    2.00    -- -107.20  76.00   0.00  146
 24  \w   -181.00 -32.00   0.50    2.00    -- -107.20 -19.00  30.00  298
;
_diffrn_measurement_device 'four-circle diffractometer'
_diffrn_measurement_device_type 'XtaLAB AFC11 (RINC): Kappa single'
_diffrn_measurement_method '\w scans'
_diffrn_orient_matrix_type 'CrysAlisPro convention (1999,Acta A55,543-557)'
_diffrn_orient_matrix_UB_11 0.0876149000
_diffrn_orient_matrix_UB_12 0.0333583000
_diffrn_orient_matrix_UB_13 0.0245974000
_diffrn_orient_matrix_UB_21 -0.0313725000
_diffrn_orient_matrix_UB_22 0.0952090000
_diffrn_orient_matrix_UB_23 -0.0135682000
_diffrn_orient_matrix_UB_31 -0.0748559000
_diffrn_orient_matrix_UB_32 0.0068426000
_diffrn_orient_matrix_UB_33 0.0807294000
_diffrn_radiation_monochromator mirror
_diffrn_radiation_probe x-ray
_diffrn_radiation_type 'Cu K\a'
_diffrn_radiation_wavelength 1.54184
_diffrn_reflns_av_R_equivalents 0.0225
_diffrn_reflns_av_unetI/netI 0.0241
_diffrn_reflns_Laue_measured_fraction_full 0.988
_diffrn_reflns_Laue_measured_fraction_max 0.954
_diffrn_reflns_limit_h_max 17
_diffrn_reflns_limit_h_min -17
_diffrn_reflns_limit_k_max 16
_diffrn_reflns_limit_k_min -19
_diffrn_reflns_limit_l_max 24
_diffrn_reflns_limit_l_min -16
_diffrn_reflns_number 42340
_diffrn_reflns_point_group_measured_fraction_full 0.988
_diffrn_reflns_point_group_measured_fraction_max 0.954
_diffrn_reflns_theta_full 67.684
_diffrn_reflns_theta_max 76.086
_diffrn_reflns_theta_min 2.902
_diffrn_source 'Rotating-anode X-ray tube (dual wavelength)'
_diffrn_source_type 'Rigaku (Cu) X-ray DW Source'
_exptl_absorpt_coefficient_mu 4.374
_exptl_absorpt_correction_T_max 1.00000
_exptl_absorpt_correction_T_min 0.73786
_exptl_absorpt_correction_type multi-scan
_exptl_absorpt_process_details
;
CrysAlisPro 1.171.42.94a (Rigaku Oxford Diffraction, 2023)
Empirical absorption correction using spherical harmonics,
implemented in SCALE3 ABSPACK scaling algorithm.
;
_exptl_crystal_colour 'clear yellowish green'
_exptl_crystal_colour_lustre clear
_exptl_crystal_colour_modifier yellowish
_exptl_crystal_colour_primary green
_exptl_crystal_density_diffrn 1.190
_exptl_crystal_description block
_exptl_crystal_F_000 1440
_exptl_crystal_size_max 0.194
_exptl_crystal_size_mid 0.14
_exptl_crystal_size_min 0.119
_refine_diff_density_max 0.524
_refine_diff_density_min -1.405
_refine_diff_density_rms 0.057
_refine_ls_extinction_method none
_refine_ls_goodness_of_fit_ref 1.143
_refine_ls_hydrogen_treatment mixed
_refine_ls_matrix_type full
_refine_ls_number_parameters 894
_refine_ls_number_reflns 15011
_refine_ls_number_restraints 319
_refine_ls_restrained_S_all 1.132
_refine_ls_R_factor_all 0.0328
_refine_ls_R_factor_gt 0.0319
_refine_ls_shift/su_max 0.002
_refine_ls_shift/su_mean 0.000
_refine_ls_structure_factor_coef Fsqd
_refine_ls_weighting_details 'w=1/[\s^2^(Fo^2^)+(0.0500P)^2^+1.5581P] where P=(Fo^2^+2Fc^2^)/3'
_refine_ls_weighting_scheme calc
_refine_ls_wR_factor_gt 0.0883
_refine_ls_wR_factor_ref 0.0889
_reflns_Friedel_coverage 0.000
_reflns_number_gt 14405
_reflns_number_total 15011
_reflns_threshold_expression 'I > 2\s(I)'
_cod_data_source_file d4sc03005b2.cif
_cod_data_source_block rcapg37
_cod_depositor_comments 'Adding full bibliography for 1572261--1572275.cif.'
_cod_database_code 1572269
_shelx_shelxl_version_number 2019/3
_chemical_oxdiff_formula Sc(NHC6H3(C6H2(C3H7)3)2)2I(C7H8)2
_shelx_space_group_comment
;
The symmetry employed for this shelxl refinement is uniquely defined
by the following loop, which should always be used as a source of
symmetry information in preference to the above space-group names.
They are only intended as comments.
;
_shelx_estimated_absorpt_t_max 0.624
_shelx_estimated_absorpt_t_min 0.484
_olex2_refinement_description
;
1. Fixed Uiso
 At 1.2 times of:
  All C(H) groups, All N(H) groups
 At 1.5 times of:
  All C(H,H,H) groups
2. Restrained distances
 C86A-C80A
 1.54 with sigma of 0.02
 C85A-C80A \\sim C80A-C81A
 with sigma of 0.02
 N2-H2 \\sim N1-H1
 with sigma of 0.02
3. Restrained planarity
 C80A, C81A, C82A, C83A, C84A, C85A, C86A
 with sigma of 0.01
4. Uiso/Uaniso restraints and constraints
C80 \\sim C81 \\sim C82 \\sim C83 \\sim C84 \\sim C85 \\sim C86 \\sim C80A
\\sim C81A \\sim C82A \\sim C83A \\sim C84A \\sim C85A \\sim C86A: within 2A
with sigma of 0.04 and sigma for terminal atoms of 0.08 within 2A
5. Rigid body (RIGU) restrains
 C80, C81, C82, C83, C84, C85, C86, C80A, C81A, C82A, C83A, C84A, C85A, C86A
 with sigma for 1-2 distances of 0.004 and sigma for 1-3 distances of 0.004
6. Others
 Sof(C80A)=Sof(H80D)=Sof(H80E)=Sof(H80F)=Sof(C81A)=Sof(H81A)=Sof(C82A)=
 Sof(H82A)=Sof(C83A)=Sof(H83A)=Sof(C84A)=Sof(H84A)=Sof(C85A)=Sof(H85A)=
 Sof(C86A)=1-FVAR(1)
 Sof(C80)=Sof(H80A)=Sof(H80B)=Sof(H80C)=Sof(C81)=Sof(C82)=Sof(H82)=Sof(C83)=
 Sof(H83)=Sof(C84)=Sof(H84)=Sof(C85)=Sof(H85)=Sof(C86)=Sof(H86)=FVAR(1)
7.a Ternary CH refined with riding coordinates:
 C13(H13), C16(H16), C19(H19), C28(H28), C31(H31), C34(H34), C49(H49),
 C52(H52), C55(H55), C64(H64), C67(H67), C70(H70)
7.b Me refined with riding coordinates:
 C80(H80A,H80B,H80C), C80A(H80D,H80E,H80F)
7.c Aromatic/amide H refined with riding coordinates:
 C3(H3), C4(H4), C5(H5), C9(H9), C11(H11), C24(H24), C26(H26), C39(H39),
 C40(H40), C41(H41), C45(H45), C47(H47), C60(H60), C62(H62), C75(H75), C76(H76),
  C77(H77), C78(H78), C79(H79), C82(H82), C83(H83), C84(H84), C85(H85),
 C86(H86), C81A(H81A), C82A(H82A), C83A(H83A), C84A(H84A), C85A(H85A)
7.d Fitted hexagon refined as free rotating group:
 C81A(C82A,C83A,C84A,C85A,C86A)
7.e Idealised Me refined as rotating group:
 C14(H14A,H14B,H14C), C15(H15A,H15B,H15C), C17(H17A,H17B,H17C), C18(H18A,H18B,
 H18C), C20(H20A,H20B,H20C), C21(H21A,H21B,H21C), C29(H29A,H29B,H29C), C30(H30A,
 H30B,H30C), C32(H32A,H32B,H32C), C33(H33A,H33B,H33C), C35(H35A,H35B,H35C),
 C36(H36A,H36B,H36C), C50(H50A,H50B,H50C), C51(H51A,H51B,H51C), C53(H53A,H53B,
 H53C), C54(H54A,H54B,H54C), C56(H56A,H56B,H56C), C57(H57A,H57B,H57C), C65(H65A,
 H65B,H65C), C66(H66A,H66B,H66C), C68(H68A,H68B,H68C), C69(H69A,H69B,H69C),
 C71(H71A,H71B,H71C), C72(H72A,H72B,H72C), C73(H73A,H73B,H73C)
;
_olex2_submission_special_instructions 'No special instructions were received'
_oxdiff_exptl_absorpt_empirical_details
;
Empirical correction (ABSPACK) includes:
- Absorption correction using spherical harmonics
- Frame scaling
;
_oxdiff_exptl_absorpt_empirical_full_max 1.589
_oxdiff_exptl_absorpt_empirical_full_min 0.726

loop_
_space_group_symop_operation_xyz
'x, y, z'
'-x, -y, -z'

loop_
_atom_site_label
_atom_site_type_symbol
_atom_site_fract_x
_atom_site_fract_y
_atom_site_fract_z
_atom_site_U_iso_or_equiv
_atom_site_adp_type
_atom_site_occupancy
_atom_site_site_symmetry_order
_atom_site_calc_flag
_atom_site_refinement_flags_posn
_atom_site_refinement_flags_adp
_atom_site_refinement_flags_occupancy
_atom_site_disorder_assembly
_atom_site_disorder_group
I1 I 0.03867(2) 0.27579(2) 0.93827(2) 0.02605(5) Uani 1 1 d . . . . .
Sc1 Sc 0.21312(2) 0.29583(2) 0.81460(2) 0.01780(7) Uani 1 1 d . . . . .
N1 N 0.32074(11) 0.19676(10) 0.82039(8) 0.0196(3) Uani 1 1 d D . . . .
H1 H 0.3039(18) 0.1429(13) 0.8214(13) 0.024 Uiso 1 1 d D U . . .
N2 N 0.14619(12) 0.32106(10) 0.73446(8) 0.0203(3) Uani 1 1 d D . . . .
H2 H 0.1253(18) 0.3751(13) 0.7442(13) 0.024 Uiso 1 1 d D U . . .
C1 C 0.41867(13) 0.20065(11) 0.82698(9) 0.0187(3) Uani 1 1 d . . . . .
C2 C 0.45922(14) 0.28522(11) 0.82214(10) 0.0197(3) Uani 1 1 d . . . . .
C3 C 0.55680(14) 0.29868(12) 0.82523(10) 0.0224(4) Uani 1 1 d . . . . .
H3 H 0.581933 0.356185 0.820585 0.027 Uiso 1 1 calc R U . . .
C4 C 0.61755(14) 0.22771(12) 0.83513(10) 0.0236(4) Uani 1 1 d . . . . .
H4 H 0.685498 0.235585 0.835813 0.028 Uiso 1 1 calc R U . . .
C5 C 0.57740(14) 0.14511(12) 0.84402(10) 0.0233(4) Uani 1 1 d . . . . .
H5 H 0.618113 0.097182 0.853139 0.028 Uiso 1 1 calc R U . . .
C6 C 0.47968(14) 0.12879(11) 0.84020(10) 0.0198(3) Uani 1 1 d . . . . .
C7 C 0.38464(13) 0.35913(11) 0.82130(10) 0.0198(3) Uani 1 1 d . . . . .
C8 C 0.37631(14) 0.39021(11) 0.75358(10) 0.0199(3) Uani 1 1 d . . . . .
C9 C 0.29401(14) 0.44986(11) 0.75649(10) 0.0208(3) Uani 1 1 d . . . . .
H9 H 0.288694 0.472085 0.711420 0.025 Uiso 1 1 calc R U . . .
C10 C 0.21927(14) 0.47772(11) 0.82396(10) 0.0204(3) Uani 1 1 d . . . . .
C11 C 0.23187(14) 0.44852(11) 0.88979(10) 0.0211(3) Uani 1 1 d . . . . .
H11 H 0.182476 0.467756 0.935840 0.025 Uiso 1 1 calc R U . . .
C12 C 0.31508(14) 0.39176(11) 0.88998(10) 0.0196(3) Uani 1 1 d . . . . .
C13 C 0.45710(14) 0.36096(12) 0.68067(10) 0.0236(4) Uani 1 1 d . . . . .
H13 H 0.481418 0.299475 0.686840 0.028 Uiso 1 1 calc R U . . .
C14 C 0.41757(17) 0.36108(14) 0.61529(11) 0.0296(4) Uani 1 1 d . . . . .
H14A H 0.405511 0.421773 0.601969 0.044 Uiso 1 1 calc R U . . .
H14B H 0.352495 0.330652 0.629077 0.044 Uiso 1 1 calc R U . . .
H14C H 0.469295 0.330891 0.572767 0.044 Uiso 1 1 calc R U . . .
C15 C 0.55072(16) 0.41899(15) 0.66335(12) 0.0346(5) Uani 1 1 d . . . . .
H15A H 0.605046 0.397514 0.617927 0.052 Uiso 1 1 calc R U . . .
H15B H 0.577588 0.416812 0.704694 0.052 Uiso 1 1 calc R U . . .
H15C H 0.529268 0.479685 0.656366 0.052 Uiso 1 1 calc R U . . .
C16 C 0.13281(14) 0.54290(11) 0.82336(11) 0.0225(4) Uani 1 1 d . . . . .
H16 H 0.110933 0.527863 0.780274 0.027 Uiso 1 1 calc R U . . .
C17 C 0.03740(16) 0.54191(14) 0.89338(12) 0.0313(4) Uani 1 1 d . . . . .
H17A H 0.013927 0.481880 0.902610 0.047 Uiso 1 1 calc R U . . .
H17B H -0.018092 0.580352 0.886839 0.047 Uiso 1 1 calc R U . . .
H17C H 0.055040 0.562867 0.935690 0.047 Uiso 1 1 calc R U . . .
C18 C 0.17522(17) 0.63472(13) 0.81087(14) 0.0348(5) Uani 1 1 d . . . . .
H18A H 0.199146 0.650347 0.851728 0.052 Uiso 1 1 calc R U . . .
H18B H 0.120355 0.677241 0.808977 0.052 Uiso 1 1 calc R U . . .
H18C H 0.233354 0.635443 0.763897 0.052 Uiso 1 1 calc R U . . .
C19 C 0.33548(14) 0.37312(12) 0.96193(10) 0.0226(4) Uani 1 1 d . . . . .
H19 H 0.385626 0.321213 0.953338 0.027 Uiso 1 1 calc R U . . .
C20 C 0.24001(17) 0.35360(17) 1.02806(11) 0.0360(5) Uani 1 1 d . . . . .
H20A H 0.192295 0.405575 1.040187 0.054 Uiso 1 1 calc R U . . .
H20B H 0.261015 0.338368 1.070853 0.054 Uiso 1 1 calc R U . . .
H20C H 0.205269 0.304309 1.015707 0.054 Uiso 1 1 calc R U . . .
C21 C 0.38798(19) 0.45279(15) 0.97855(13) 0.0370(5) Uani 1 1 d . . . . .
H21A H 0.452633 0.461287 0.937429 0.055 Uiso 1 1 calc R U . . .
H21B H 0.403376 0.442966 1.024423 0.055 Uiso 1 1 calc R U . . .
H21C H 0.341581 0.505188 0.984439 0.055 Uiso 1 1 calc R U . . .
C22 C 0.44624(14) 0.03584(11) 0.85723(10) 0.0198(3) Uani 1 1 d . . . . .
C23 C 0.49894(14) -0.03417(12) 0.80858(10) 0.0213(3) Uani 1 1 d . . . . .
C24 C 0.47823(14) -0.12030(12) 0.83171(10) 0.0230(4) Uani 1 1 d . . . . .
H24 H 0.512997 -0.166967 0.798674 0.028 Uiso 1 1 calc R U . . .
C25 C 0.40878(14) -0.14088(12) 0.90116(11) 0.0228(4) Uani 1 1 d . . . . .
C26 C 0.35691(14) -0.07166(12) 0.94785(10) 0.0229(4) Uani 1 1 d . . . . .
H26 H 0.308539 -0.084217 0.995219 0.028 Uiso 1 1 calc R U . . .
C27 C 0.37375(14) 0.01615(12) 0.92723(10) 0.0217(3) Uani 1 1 d . . . . .
C28 C 0.58105(15) -0.01987(12) 0.73306(10) 0.0244(4) Uani 1 1 d . . . . .
H28 H 0.576222 0.043348 0.719873 0.029 Uiso 1 1 calc R U . . .
C29 C 0.69063(16) -0.04133(15) 0.73494(12) 0.0330(4) Uani 1 1 d . . . . .
H29A H 0.696944 -0.103256 0.747461 0.049 Uiso 1 1 calc R U . . .
H29B H 0.703082 -0.004264 0.772418 0.049 Uiso 1 1 calc R U . . .
H29C H 0.741801 -0.030161 0.686148 0.049 Uiso 1 1 calc R U . . .
C30 C 0.56694(16) -0.07621(13) 0.67115(11) 0.0281(4) Uani 1 1 d . . . . .
H30A H 0.615435 -0.058826 0.623048 0.042 Uiso 1 1 calc R U . . .
H30B H 0.495673 -0.067434 0.671249 0.042 Uiso 1 1 calc R U . . .
H30C H 0.580731 -0.138276 0.679677 0.042 Uiso 1 1 calc R U . . .
C31 C 0.39682(16) -0.23704(12) 0.92298(11) 0.0266(4) Uani 1 1 d . . . . .
H31 H 0.404558 -0.271793 0.877126 0.032 Uiso 1 1 calc R U . . .
C32 C 0.4846(2) -0.26850(15) 0.95111(16) 0.0427(6) Uani 1 1 d . . . . .
H32A H 0.478654 -0.236019 0.996500 0.064 Uiso 1 1 calc R U . . .
H32B H 0.551677 -0.258168 0.913063 0.064 Uiso 1 1 calc R U . . .
H32C H 0.479647 -0.331391 0.961726 0.064 Uiso 1 1 calc R U . . .
C33 C 0.29272(18) -0.25711(14) 0.98041(13) 0.0351(5) Uani 1 1 d . . . . .
H33A H 0.289333 -0.320633 0.988180 0.053 Uiso 1 1 calc R U . . .
H33B H 0.236675 -0.236222 0.962682 0.053 Uiso 1 1 calc R U . . .
H33C H 0.285124 -0.227403 1.027333 0.053 Uiso 1 1 calc R U . . .
C34 C 0.31496(15) 0.08715(12) 0.98337(11) 0.0250(4) Uani 1 1 d . . . . .
H34 H 0.336652 0.145518 0.960891 0.030 Uiso 1 1 calc R U . . .
C35 C 0.34191(18) 0.07979(14) 1.05469(11) 0.0325(4) Uani 1 1 d . . . . .
H35A H 0.308819 0.129575 1.087712 0.049 Uiso 1 1 calc R U . . .
H35B H 0.417292 0.080268 1.042302 0.049 Uiso 1 1 calc R U . . .
H35C H 0.316850 0.024836 1.079641 0.049 Uiso 1 1 calc R U . . .
C36 C 0.19759(16) 0.08345(13) 1.00106(12) 0.0300(4) Uani 1 1 d . . . . .
H36A H 0.174484 0.026671 1.023170 0.045 Uiso 1 1 calc R U . . .
H36B H 0.181384 0.090512 0.955233 0.045 Uiso 1 1 calc R U . . .
H36C H 0.161885 0.130795 1.036084 0.045 Uiso 1 1 calc R U . . .
C37 C 0.12207(13) 0.29881(11) 0.67225(10) 0.0192(3) Uani 1 1 d . . . . .
C38 C 0.13389(14) 0.21003(11) 0.64778(10) 0.0208(3) Uani 1 1 d . . . . .
C39 C 0.11739(16) 0.18867(13) 0.58226(11) 0.0262(4) Uani 1 1 d . . . . .
H39 H 0.129231 0.129517 0.564982 0.031 Uiso 1 1 calc R U . . .
C40 C 0.08411(17) 0.25143(13) 0.54141(11) 0.0288(4) Uani 1 1 d . . . . .
H40 H 0.074480 0.235983 0.496283 0.035 Uiso 1 1 calc R U . . .
C41 C 0.06520(15) 0.33751(13) 0.56818(11) 0.0252(4) Uani 1 1 d . . . . .
H41 H 0.038823 0.380283 0.542098 0.030 Uiso 1 1 calc R U . . .
C42 C 0.08386(14) 0.36269(12) 0.63217(10) 0.0212(3) Uani 1 1 d . . . . .
C43 C 0.15514(14) 0.13784(11) 0.69468(10) 0.0206(3) Uani 1 1 d . . . . .
C44 C 0.25521(14) 0.09817(12) 0.67801(10) 0.0216(3) Uani 1 1 d . . . . .
C45 C 0.27043(14) 0.02914(12) 0.72204(11) 0.0225(4) Uani 1 1 d . . . . .
H45 H 0.338248 0.003055 0.711308 0.027 Uiso 1 1 calc R U . . .
C46 C 0.18974(15) -0.00282(12) 0.78112(11) 0.0231(4) Uani 1 1 d . . . . .
C47 C 0.09109(14) 0.03635(12) 0.79550(10) 0.0232(4) Uani 1 1 d . . . . .
H47 H 0.034922 0.014921 0.835176 0.028 Uiso 1 1 calc R U . . .
C48 C 0.07190(14) 0.10580(11) 0.75378(10) 0.0213(3) Uani 1 1 d . . . . .
C49 C 0.34511(15) 0.12668(13) 0.61128(11) 0.0255(4) Uani 1 1 d . . . . .
H49 H 0.326620 0.187017 0.597573 0.031 Uiso 1 1 calc R U . . .
C50 C 0.44697(15) 0.13061(13) 0.62676(11) 0.0279(4) Uani 1 1 d . . . . .
H50A H 0.473877 0.070846 0.630914 0.042 Uiso 1 1 calc R U . . .
H50B H 0.434810 0.162858 0.673296 0.042 Uiso 1 1 calc R U . . .
H50C H 0.497560 0.160660 0.585993 0.042 Uiso 1 1 calc R U . . .
C51 C 0.36186(17) 0.06591(16) 0.54419(12) 0.0367(5) Uani 1 1 d . . . . .
H51A H 0.418446 0.086766 0.501626 0.055 Uiso 1 1 calc R U . . .
H51B H 0.298091 0.066093 0.531887 0.055 Uiso 1 1 calc R U . . .
H51C H 0.379722 0.006079 0.556229 0.055 Uiso 1 1 calc R U . . .
C52 C 0.21029(15) -0.07813(13) 0.82734(11) 0.0271(4) Uani 1 1 d . . . . .
H52 H 0.261893 -0.058336 0.849593 0.033 Uiso 1 1 calc R U . . .
C53 C 0.11447(18) -0.10365(17) 0.89149(14) 0.0419(5) Uani 1 1 d . . . . .
H53A H 0.083742 -0.051788 0.922535 0.063 Uiso 1 1 calc R U . . .
H53B H 0.134594 -0.148649 0.921406 0.063 Uiso 1 1 calc R U . . .
H53C H 0.063656 -0.126861 0.871627 0.063 Uiso 1 1 calc R U . . .
C54 C 0.25948(18) -0.15828(13) 0.77876(13) 0.0331(4) Uani 1 1 d . . . . .
H54A H 0.209547 -0.181544 0.758072 0.050 Uiso 1 1 calc R U . . .
H54B H 0.279222 -0.203439 0.808728 0.050 Uiso 1 1 calc R U . . .
H54C H 0.321277 -0.141386 0.738236 0.050 Uiso 1 1 calc R U . . .
C55 C -0.03933(15) 0.14118(13) 0.76935(11) 0.0276(4) Uani 1 1 d . . . . .
H55 H -0.038167 0.205994 0.761076 0.033 Uiso 1 1 calc R U . . .
C56 C -0.11193(15) 0.12497(15) 0.84829(12) 0.0313(4) Uani 1 1 d . . . . .
H56A H -0.123773 0.062104 0.854729 0.047 Uiso 1 1 calc R U . . .
H56B H -0.178243 0.157674 0.856792 0.047 Uiso 1 1 calc R U . . .
H56C H -0.080312 0.144750 0.883927 0.047 Uiso 1 1 calc R U . . .
C57 C -0.08483(18) 0.0997(2) 0.71517(14) 0.0485(6) Uani 1 1 d . . . . .
H57A H -0.042753 0.113658 0.664164 0.073 Uiso 1 1 calc R U . . .
H57B H -0.156144 0.123039 0.725394 0.073 Uiso 1 1 calc R U . . .
H57C H -0.084683 0.035837 0.721316 0.073 Uiso 1 1 calc R U . . .
C58 C 0.05714(14) 0.45658(12) 0.65839(10) 0.0212(3) Uani 1 1 d . . . . .
C59 C 0.12025(15) 0.52493(12) 0.62084(10) 0.0238(4) Uani 1 1 d . . . . .
C60 C 0.09025(16) 0.61157(12) 0.64374(11) 0.0264(4) Uani 1 1 d . . . . .
H60 H 0.133369 0.656983 0.618688 0.032 Uiso 1 1 calc R U . . .
C61 C -0.00034(16) 0.63399(12) 0.70182(11) 0.0256(4) Uani 1 1 d . . . . .
C62 C -0.06238(15) 0.56635(12) 0.73807(11) 0.0244(4) Uani 1 1 d . . . . .
H62 H -0.124726 0.580521 0.777889 0.029 Uiso 1 1 calc R U . . .
C63 C -0.03536(14) 0.47787(12) 0.71740(10) 0.0226(4) Uani 1 1 d . . . . .
C64 C 0.21713(15) 0.50705(13) 0.55306(11) 0.0269(4) Uani 1 1 d . . . . .
H64 H 0.238865 0.443464 0.552646 0.032 Uiso 1 1 calc R U . . .
C65 C 0.19253(18) 0.52613(15) 0.48173(12) 0.0344(5) Uani 1 1 d . . . . .
H65A H 0.133725 0.492201 0.481510 0.052 Uiso 1 1 calc R U . . .
H65B H 0.253258 0.509435 0.438458 0.052 Uiso 1 1 calc R U . . .
H65C H 0.174918 0.588924 0.479748 0.052 Uiso 1 1 calc R U . . .
C66 C 0.30837(16) 0.56160(14) 0.55324(12) 0.0308(4) Uani 1 1 d . . . . .
H66A H 0.294013 0.623181 0.543551 0.046 Uiso 1 1 calc R U . . .
H66B H 0.371821 0.539293 0.514553 0.046 Uiso 1 1 calc R U . . .
H66C H 0.317478 0.557109 0.601747 0.046 Uiso 1 1 calc R U . . .
C67 C -0.02835(16) 0.73129(13) 0.72020(11) 0.0288(4) Uani 1 1 d . . . . .
H67 H 0.037526 0.760602 0.714557 0.035 Uiso 1 1 calc R U . . .
C68 C -0.0729(2) 0.77212(14) 0.66339(13) 0.0371(5) Uani 1 1 d . . . . .
H68A H -0.022802 0.762584 0.613274 0.056 Uiso 1 1 calc R U . . .
H68B H -0.086805 0.835286 0.673342 0.056 Uiso 1 1 calc R U . . .
H68C H -0.137622 0.744566 0.667270 0.056 Uiso 1 1 calc R U . . .
C69 C -0.1018(2) 0.75038(15) 0.79859(13) 0.0388(5) Uani 1 1 d . . . . .
H69A H -0.169181 0.726191 0.804885 0.058 Uiso 1 1 calc R U . . .
H69B H -0.110881 0.814010 0.807215 0.058 Uiso 1 1 calc R U . . .
H69C H -0.072894 0.723263 0.834254 0.058 Uiso 1 1 calc R U . . .
C70 C -0.10907(15) 0.40634(13) 0.75454(11) 0.0259(4) Uani 1 1 d . . . . .
H70 H -0.066054 0.351139 0.753119 0.031 Uiso 1 1 calc R U . . .
C71 C -0.17979(18) 0.38954(17) 0.70957(13) 0.0382(5) Uani 1 1 d . . . . .
H71A H -0.224011 0.442292 0.710724 0.057 Uiso 1 1 calc R U . . .
H71B H -0.223300 0.340383 0.731076 0.057 Uiso 1 1 calc R U . . .
H71C H -0.137347 0.375191 0.658090 0.057 Uiso 1 1 calc R U . . .
C72 C -0.17466(18) 0.42516(15) 0.83541(12) 0.0348(5) Uani 1 1 d . . . . .
H72A H -0.129153 0.436401 0.863946 0.052 Uiso 1 1 calc R U . . .
H72B H -0.215742 0.374352 0.855956 0.052 Uiso 1 1 calc R U . . .
H72C H -0.221228 0.476803 0.838268 0.052 Uiso 1 1 calc R U . . .
C73 C 0.2742(2) 0.79961(19) 0.38370(16) 0.0512(6) Uani 1 1 d . . . . .
H73A H 0.299306 0.846299 0.347588 0.077 Uiso 1 1 calc R U . . .
H73B H 0.220821 0.768434 0.371824 0.077 Uiso 1 1 calc R U . . .
H73C H 0.332014 0.758324 0.381748 0.077 Uiso 1 1 calc R U . . .
C74 C 0.22856(18) 0.83928(15) 0.46057(13) 0.0359(5) Uani 1 1 d . . . . .
C75 C 0.1418(2) 0.89696(16) 0.47923(15) 0.0430(5) Uani 1 1 d . . . . .
H75 H 0.110206 0.911191 0.443249 0.052 Uiso 1 1 calc R U . . .
C76 C 0.1008(2) 0.93410(16) 0.55004(15) 0.0450(6) Uani 1 1 d . . . . .
H76 H 0.041437 0.973303 0.561988 0.054 Uiso 1 1 calc R U . . .
C77 C 0.1456(2) 0.91444(17) 0.60273(14) 0.0436(6) Uani 1 1 d . . . . .
H77 H 0.117610 0.939865 0.651022 0.052 Uiso 1 1 calc R U . . .
C78 C 0.2316(2) 0.85741(17) 0.58474(14) 0.0435(6) Uani 1 1 d . . . . .
H78 H 0.263194 0.843697 0.620826 0.052 Uiso 1 1 calc R U . . .
C79 C 0.27230(18) 0.81994(15) 0.51458(14) 0.0373(5) Uani 1 1 d . . . . .
H79 H 0.331219 0.780286 0.503279 0.045 Uiso 1 1 calc R U . . .
C80 C 0.6329(5) 0.6236(4) 0.7531(3) 0.0767(17) Uani 0.840(4) 1 d . U P A 1
H80A H 0.708875 0.618447 0.735755 0.115 Uiso 0.840(4) 1 calc R U P A 1
H80B H 0.608016 0.665142 0.794988 0.115 Uiso 0.840(4) 1 calc R U P A 1
H80C H 0.605052 0.566032 0.768991 0.115 Uiso 0.840(4) 1 calc R U P A 1
C81 C 0.5977(3) 0.6560(2) 0.6915(2) 0.0495(8) Uani 0.840(4) 1 d . U P A 1
C82 C 0.6669(3) 0.6764(2) 0.6201(2) 0.0501(9) Uani 0.840(4) 1 d . U P A 1
H82 H 0.739451 0.668188 0.610128 0.060 Uiso 0.840(4) 1 calc R U P A 1
C83 C 0.6326(3) 0.7074(2) 0.5656(2) 0.0527(9) Uani 0.840(4) 1 d . U P A 1
H83 H 0.680718 0.719694 0.518120 0.063 Uiso 0.840(4) 1 calc R U P A 1
C84 C 0.5263(4) 0.7211(3) 0.5795(3) 0.0471(11) Uani 0.840(4) 1 d . U P A 1
H84 H 0.501641 0.744882 0.542335 0.057 Uiso 0.840(4) 1 calc R U P A 1
C85 C 0.4586(2) 0.69983(19) 0.64704(17) 0.0418(7) Uani 0.840(4) 1 d . U P A 1
H85 H 0.386287 0.706687 0.655754 0.050 Uiso 0.840(4) 1 calc R U P A 1
C86 C 0.4921(3) 0.6686(3) 0.7032(2) 0.0404(9) Uani 0.840(4) 1 d . U P A 1
H86 H 0.442818 0.655605 0.750154 0.049 Uiso 0.840(4) 1 calc R U P A 1
C80A C 0.5580(18) 0.7069(13) 0.5768(11) 0.054(6) Uani 0.160(4) 1 d D U P A 2
H80D H 0.485170 0.713369 0.579986 0.081 Uiso 0.160(4) 1 calc R U P A 2
H80E H 0.588249 0.764590 0.569515 0.081 Uiso 0.160(4) 1 calc R U P A 2
H80F H 0.596281 0.668160 0.534833 0.081 Uiso 0.160(4) 1 calc R U P A 2
C81A C 0.4752(7) 0.6464(9) 0.7054(7) 0.043(4) Uani 0.160(4) 1 d DG U P A 2
H81A H 0.409148 0.656668 0.700206 0.052 Uiso 0.160(4) 1 calc R U P A 2
C82A C 0.4825(8) 0.6103(9) 0.7704(7) 0.060(4) Uani 0.160(4) 1 d G U P A 2
H82A H 0.421438 0.595900 0.809545 0.072 Uiso 0.160(4) 1 calc R U P A 2
C83A C 0.5791(11) 0.5952(8) 0.7780(7) 0.056(4) Uani 0.160(4) 1 d G U P A 2
H83A H 0.584055 0.570569 0.822359 0.067 Uiso 0.160(4) 1 calc R U P A 2
C84A C 0.6684(8) 0.6163(9) 0.7206(8) 0.056(5) Uani 0.160(4) 1 d G U P A 2
H84A H 0.734382 0.606007 0.725836 0.067 Uiso 0.160(4) 1 calc R U P A 2
C85A C 0.6611(7) 0.6524(8) 0.6557(7) 0.046(4) Uani 0.160(4) 1 d DG U P A 2
H85A H 0.722095 0.666776 0.616497 0.055 Uiso 0.160(4) 1 calc R U P A 2
C86A C 0.5645(9) 0.6674(7) 0.6481(6) 0.056(3) Uani 0.160(4) 1 d DG U P A 2

loop_
_atom_site_aniso_label
_atom_site_aniso_U_11
_atom_site_aniso_U_22
_atom_site_aniso_U_33
_atom_site_aniso_U_23
_atom_site_aniso_U_13
_atom_site_aniso_U_12
I1 0.02110(7) 0.02913(7) 0.02359(7) -0.00029(4) -0.00168(5) -0.00315(4)
Sc1 0.01618(15) 0.01879(15) 0.01782(15) -0.00049(11) -0.00509(12) -0.00005(11)
N1 0.0176(7) 0.0184(7) 0.0227(7) -0.0011(6) -0.0066(6) -0.0003(5)
N2 0.0225(7) 0.0186(7) 0.0203(7) -0.0018(6) -0.0082(6) 0.0008(6)
C1 0.0174(8) 0.0214(8) 0.0155(8) -0.0009(6) -0.0036(6) 0.0008(6)
C2 0.0180(8) 0.0203(8) 0.0187(8) -0.0019(6) -0.0041(7) 0.0019(6)
C3 0.0198(8) 0.0224(8) 0.0233(9) -0.0008(7) -0.0049(7) -0.0010(7)
C4 0.0185(8) 0.0263(9) 0.0258(9) 0.0007(7) -0.0073(7) -0.0005(7)
C5 0.0209(9) 0.0238(9) 0.0246(9) -0.0006(7) -0.0074(7) 0.0028(7)
C6 0.0191(8) 0.0198(8) 0.0188(8) -0.0014(6) -0.0046(7) 0.0012(6)
C7 0.0177(8) 0.0187(8) 0.0230(9) -0.0015(6) -0.0069(7) -0.0014(6)
C8 0.0187(8) 0.0182(8) 0.0212(9) 0.0004(6) -0.0044(7) -0.0037(6)
C9 0.0202(8) 0.0194(8) 0.0228(9) 0.0009(6) -0.0071(7) -0.0016(6)
C10 0.0187(8) 0.0187(8) 0.0239(9) -0.0011(6) -0.0073(7) -0.0012(6)
C11 0.0196(8) 0.0213(8) 0.0207(9) -0.0020(6) -0.0046(7) -0.0012(6)
C12 0.0179(8) 0.0193(8) 0.0216(9) -0.0006(6) -0.0064(7) -0.0020(6)
C13 0.0212(9) 0.0236(9) 0.0224(9) 0.0004(7) -0.0029(7) 0.0016(7)
C14 0.0313(10) 0.0331(10) 0.0210(9) -0.0038(7) -0.0052(8) 0.0043(8)
C15 0.0250(10) 0.0427(12) 0.0308(11) 0.0048(9) -0.0018(8) -0.0070(9)
C16 0.0218(9) 0.0186(8) 0.0270(9) -0.0006(7) -0.0085(8) 0.0020(7)
C17 0.0241(10) 0.0315(10) 0.0337(11) 0.0004(8) -0.0051(9) 0.0075(8)
C18 0.0304(10) 0.0222(9) 0.0518(13) 0.0016(9) -0.0141(10) 0.0005(8)
C19 0.0205(8) 0.0257(9) 0.0219(9) -0.0036(7) -0.0082(7) 0.0027(7)
C20 0.0287(10) 0.0576(14) 0.0212(10) 0.0048(9) -0.0077(9) -0.0037(9)
C21 0.0456(13) 0.0363(11) 0.0379(12) -0.0010(9) -0.0252(11) -0.0058(9)
C22 0.0181(8) 0.0207(8) 0.0214(9) -0.0006(6) -0.0081(7) 0.0019(6)
C23 0.0195(8) 0.0221(8) 0.0223(9) -0.0015(7) -0.0076(7) 0.0016(7)
C24 0.0234(9) 0.0208(8) 0.0245(9) -0.0036(7) -0.0084(7) 0.0036(7)
C25 0.0232(9) 0.0202(8) 0.0265(9) 0.0000(7) -0.0107(8) 0.0008(7)
C26 0.0230(9) 0.0236(9) 0.0212(9) 0.0011(7) -0.0063(7) -0.0009(7)
C27 0.0211(8) 0.0212(8) 0.0228(9) -0.0016(7) -0.0076(7) 0.0018(7)
C28 0.0229(9) 0.0248(9) 0.0229(9) -0.0022(7) -0.0046(8) 0.0017(7)
C29 0.0226(10) 0.0420(11) 0.0311(11) -0.0057(9) -0.0053(8) 0.0010(8)
C30 0.0291(10) 0.0282(9) 0.0239(9) -0.0046(7) -0.0056(8) 0.0032(8)
C31 0.0319(10) 0.0205(9) 0.0270(10) 0.0005(7) -0.0095(8) 0.0005(7)
C32 0.0402(13) 0.0316(11) 0.0582(15) 0.0129(10) -0.0201(12) 0.0041(9)
C33 0.0363(11) 0.0249(10) 0.0406(12) 0.0061(8) -0.0085(10) -0.0021(8)
C34 0.0264(9) 0.0218(9) 0.0228(9) -0.0013(7) -0.0032(8) 0.0012(7)
C35 0.0362(11) 0.0340(10) 0.0262(10) -0.0077(8) -0.0093(9) 0.0023(8)
C36 0.0263(10) 0.0292(10) 0.0296(10) 0.0011(8) -0.0038(8) 0.0051(8)
C37 0.0154(8) 0.0227(8) 0.0178(8) 0.0006(6) -0.0031(7) -0.0020(6)
C38 0.0192(8) 0.0202(8) 0.0215(9) -0.0011(7) -0.0052(7) 0.0004(6)
C39 0.0299(10) 0.0246(9) 0.0243(9) -0.0029(7) -0.0094(8) -0.0005(7)
C40 0.0370(11) 0.0303(10) 0.0214(9) -0.0021(7) -0.0130(8) -0.0017(8)
C41 0.0265(9) 0.0267(9) 0.0233(9) 0.0027(7) -0.0096(8) -0.0009(7)
C42 0.0189(8) 0.0218(8) 0.0217(9) 0.0008(7) -0.0054(7) -0.0014(6)
C43 0.0225(9) 0.0186(8) 0.0208(8) -0.0026(6) -0.0077(7) -0.0007(6)
C44 0.0202(8) 0.0215(8) 0.0222(9) -0.0030(7) -0.0057(7) -0.0016(7)
C45 0.0192(8) 0.0206(8) 0.0279(9) 0.0001(7) -0.0082(7) -0.0006(7)
C46 0.0227(9) 0.0220(8) 0.0263(9) -0.0004(7) -0.0105(8) -0.0020(7)
C47 0.0215(9) 0.0239(9) 0.0237(9) 0.0018(7) -0.0066(7) -0.0034(7)
C48 0.0207(9) 0.0200(8) 0.0236(9) -0.0022(7) -0.0077(7) -0.0011(7)
C49 0.0214(9) 0.0277(9) 0.0249(9) 0.0028(7) -0.0048(8) -0.0014(7)
C50 0.0214(9) 0.0297(10) 0.0299(10) 0.0019(8) -0.0049(8) -0.0029(7)
C51 0.0294(11) 0.0498(13) 0.0267(11) -0.0052(9) -0.0035(9) -0.0057(9)
C52 0.0246(9) 0.0259(9) 0.0325(10) 0.0078(8) -0.0115(8) -0.0040(7)
C53 0.0328(11) 0.0462(13) 0.0442(13) 0.0213(10) -0.0103(10) -0.0011(10)
C54 0.0371(11) 0.0227(9) 0.0441(12) 0.0046(8) -0.0197(10) -0.0029(8)
C55 0.0200(9) 0.0283(9) 0.0323(10) 0.0043(8) -0.0064(8) 0.0008(7)
C56 0.0191(9) 0.0392(11) 0.0325(11) -0.0032(8) -0.0047(8) 0.0006(8)
C57 0.0254(11) 0.088(2) 0.0337(12) 0.0024(12) -0.0121(10) -0.0057(12)
C58 0.0214(8) 0.0212(8) 0.0225(9) 0.0012(7) -0.0092(7) -0.0004(7)
C59 0.0246(9) 0.0247(9) 0.0229(9) 0.0034(7) -0.0090(8) -0.0018(7)
C60 0.0290(10) 0.0239(9) 0.0263(10) 0.0035(7) -0.0087(8) -0.0048(7)
C61 0.0301(10) 0.0227(9) 0.0257(9) 0.0008(7) -0.0123(8) 0.0008(7)
C62 0.0226(9) 0.0258(9) 0.0236(9) -0.0001(7) -0.0067(7) 0.0026(7)
C63 0.0213(9) 0.0249(9) 0.0226(9) 0.0025(7) -0.0085(7) -0.0015(7)
C64 0.0252(9) 0.0260(9) 0.0261(10) 0.0039(7) -0.0038(8) -0.0029(7)
C65 0.0341(11) 0.0403(12) 0.0256(10) 0.0029(8) -0.0055(9) -0.0063(9)
C66 0.0262(10) 0.0298(10) 0.0338(11) 0.0064(8) -0.0065(8) -0.0047(8)
C67 0.0320(10) 0.0242(9) 0.0291(10) 0.0008(7) -0.0091(9) 0.0006(8)
C68 0.0467(13) 0.0283(10) 0.0399(12) 0.0029(9) -0.0203(11) 0.0049(9)
C69 0.0457(13) 0.0292(10) 0.0355(12) -0.0025(9) -0.0070(10) 0.0064(9)
C70 0.0213(9) 0.0262(9) 0.0273(10) 0.0012(7) -0.0042(8) -0.0017(7)
C71 0.0303(11) 0.0491(13) 0.0340(12) -0.0019(9) -0.0077(9) -0.0151(10)
C72 0.0333(11) 0.0380(11) 0.0286(11) 0.0017(8) -0.0034(9) -0.0098(9)
C73 0.0570(16) 0.0517(15) 0.0456(15) -0.0149(12) -0.0195(13) 0.0093(12)
C74 0.0384(12) 0.0323(11) 0.0387(12) -0.0026(9) -0.0149(10) -0.0036(9)
C75 0.0453(13) 0.0434(13) 0.0464(14) -0.0076(10) -0.0245(12) 0.0055(10)
C76 0.0406(13) 0.0381(12) 0.0543(15) -0.0107(11) -0.0138(12) 0.0018(10)
C77 0.0488(14) 0.0433(13) 0.0367(12) -0.0064(10) -0.0104(11) -0.0139(11)
C78 0.0486(14) 0.0485(13) 0.0395(13) 0.0094(10) -0.0210(11) -0.0157(11)
C79 0.0348(11) 0.0322(11) 0.0470(13) 0.0067(9) -0.0163(10) -0.0057(9)
C80 0.087(4) 0.070(3) 0.091(4) -0.023(3) -0.058(4) 0.032(3)
C81 0.0521(19) 0.0383(15) 0.066(2) -0.0211(14) -0.0317(17) 0.0107(14)
C82 0.0319(15) 0.0397(19) 0.074(2) -0.0229(17) -0.0122(16) 0.0035(13)
C83 0.048(2) 0.056(2) 0.0458(18) -0.0200(14) -0.0042(15) -0.0042(16)
C84 0.049(2) 0.047(2) 0.0470(18) -0.0160(16) -0.0188(17) 0.0038(18)
C85 0.0372(15) 0.0419(15) 0.0457(16) -0.0163(12) -0.0131(12) -0.0002(11)
C86 0.0408(17) 0.034(2) 0.0441(18) -0.0120(13) -0.0118(15) 0.0010(15)
C80A 0.055(17) 0.036(10) 0.059(9) -0.030(7) -0.003(9) 0.010(10)
C81A 0.031(7) 0.021(9) 0.072(8) -0.023(6) -0.010(6) -0.003(6)
C82A 0.055(7) 0.049(9) 0.067(8) -0.014(7) -0.010(7) -0.007(7)
C83A 0.055(8) 0.033(8) 0.075(10) -0.009(7) -0.015(7) -0.010(7)
C84A 0.044(8) 0.031(8) 0.093(11) -0.008(8) -0.022(7) -0.008(7)
C85A 0.029(6) 0.022(7) 0.065(9) -0.014(6) 0.010(7) 0.005(5)
C86A 0.052(6) 0.045(7) 0.065(7) -0.023(6) -0.011(6) -0.004(6)

loop_
_atom_type_symbol
_atom_type_description
_atom_type_scat_dispersion_real
_atom_type_scat_dispersion_imag
_atom_type_scat_source
C C 0.0181 0.0091 'International Tables Vol C Tables 4.2.6.8 and 6.1.1.4'
H H 0.0000 0.0000 'International Tables Vol C Tables 4.2.6.8 and 6.1.1.4'
I I -0.3257 6.8362 'International Tables Vol C Tables 4.2.6.8 and 6.1.1.4'
N N 0.0311 0.0180 'International Tables Vol C Tables 4.2.6.8 and 6.1.1.4'
Sc Sc 0.3119 1.5331 'International Tables Vol C Tables 4.2.6.8 and 6.1.1.4'

loop_
_geom_angle_atom_site_label_1
_geom_angle_atom_site_label_2
_geom_angle_atom_site_label_3
_geom_angle
_geom_angle_site_symmetry_1
_geom_angle_site_symmetry_3
_geom_angle_publ_flag
I1 Sc1 H2 95.7(6) . . ?
I1 Sc1 C10 97.32(4) . . ?
I1 Sc1 C11 83.48(4) . . ?
I1 Sc1 C12 94.41(4) . . ?
N1 Sc1 I1 105.91(4) . . ?
N1 Sc1 H2 149.5(5) . . ?
N1 Sc1 C7 67.73(6) . . ?
N1 Sc1 C8 85.28(6) . . ?
N1 Sc1 C9 115.59(6) . . ?
N1 Sc1 C10 130.23(6) . . ?
N1 Sc1 C11 111.07(6) . . ?
N1 Sc1 C12 82.29(6) . . ?
N2 Sc1 I1 100.81(4) . . ?
N2 Sc1 N1 130.51(6) . . ?
N2 Sc1 H2 20.7(5) . . ?
N2 Sc1 C7 126.89(6) . . ?
N2 Sc1 C8 95.75(6) . . ?
N2 Sc1 C9 77.03(6) . . ?
N2 Sc1 C10 85.29(6) . . ?
N2 Sc1 C11 112.76(6) . . ?
N2 Sc1 C12 136.33(6) . . ?
C7 Sc1 I1 123.10(4) . . ?
C7 Sc1 H2 117.5(5) . . ?
C7 Sc1 C8 31.21(5) . . ?
C7 Sc1 C9 53.88(5) . . ?
C7 Sc1 C10 62.69(5) . . ?
C7 Sc1 C11 52.71(5) . . ?
C7 Sc1 C12 30.10(5) . . ?
C8 Sc1 I1 145.24(4) . . ?
C8 Sc1 H2 89.1(6) . . ?
C8 Sc1 C9 30.33(5) . . ?
C8 Sc1 C10 53.68(5) . . ?
C8 Sc1 C11 61.90(5) . . ?
C8 Sc1 C12 53.80(5) . . ?
C9 Sc1 I1 126.51(4) . . ?
C9 Sc1 H2 63.8(5) . . ?
C9 Sc1 C10 29.51(5) . . ?
C9 Sc1 C11 51.50(5) . . ?
C9 Sc1 C12 61.24(5) . . ?
C10 Sc1 H2 65.8(5) . . ?
C10 Sc1 C11 28.90(5) . . ?
C11 Sc1 H2 92.3(5) . . ?
C12 Sc1 H2 117.8(5) . . ?
C12 Sc1 C10 52.09(5) . . ?
C12 Sc1 C11 28.97(5) . . ?
Sc1 N1 H1 118.6(16) . . ?
C1 N1 Sc1 131.39(12) . . ?
C1 N1 H1 109.9(16) . . ?
Sc1 N2 H2 101.0(15) . . ?
C37 N2 Sc1 153.03(13) . . ?
C37 N2 H2 105.8(15) . . ?
N1 C1 C2 116.34(15) . . ?
N1 C1 C6 126.33(16) . . ?
C2 C1 C6 117.30(16) . . ?
C1 C2 C7 114.64(15) . . ?
C3 C2 C1 122.68(16) . . ?
C3 C2 C7 122.40(16) . . ?
C2 C3 H3 120.2 . . ?
C2 C3 C4 119.56(17) . . ?
C4 C3 H3 120.2 . . ?
C3 C4 H4 120.6 . . ?
C5 C4 C3 118.80(17) . . ?
C5 C4 H4 120.6 . . ?
C4 C5 H5 118.4 . . ?
C4 C5 C6 123.19(17) . . ?
C6 C5 H5 118.4 . . ?
C1 C6 C22 126.23(16) . . ?
C5 C6 C1 118.31(16) . . ?
C5 C6 C22 115.25(15) . . ?
C2 C7 Sc1 109.39(11) . . ?
C8 C7 Sc1 74.82(10) . . ?
C8 C7 C2 120.92(16) . . ?
C12 C7 Sc1 81.17(10) . . ?
C12 C7 C2 118.29(16) . . ?
C12 C7 C8 120.49(16) . . ?
C7 C8 Sc1 73.97(10) . . ?
C7 C8 C13 119.85(16) . . ?
C9 C8 Sc1 77.81(10) . . ?
C9 C8 C7 118.40(16) . . ?
C9 C8 C13 121.72(16) . . ?
C13 C8 Sc1 119.96(11) . . ?
Sc1 C9 H9 122.2 . . ?
C8 C9 Sc1 71.86(10) . . ?
C8 C9 H9 119.0 . . ?
C8 C9 C10 121.99(17) . . ?
C10 C9 Sc1 78.12(10) . . ?
C10 C9 H9 119.0 . . ?
C9 C10 Sc1 72.36(10) . . ?
C9 C10 C16 119.42(16) . . ?
C11 C10 Sc1 76.52(10) . . ?
C11 C10 C9 118.17(16) . . ?
C11 C10 C16 122.26(16) . . ?
C16 C10 Sc1 125.17(11) . . ?
Sc1 C11 H11 123.3 . . ?
C10 C11 Sc1 74.59(10) . . ?
C10 C11 H11 119.0 . . ?
C10 C11 C12 122.03(17) . . ?
C12 C11 Sc1 74.53(10) . . ?
C12 C11 H11 119.0 . . ?
C7 C12 Sc1 68.73(9) . . ?
C7 C12 C19 120.94(16) . . ?
C11 C12 Sc1 76.50(10) . . ?
C11 C12 C7 118.60(16) . . ?
C11 C12 C19 120.20(16) . . ?
C19 C12 Sc1 130.77(11) . . ?
C8 C13 H13 107.7 . . ?
C8 C13 C14 114.28(16) . . ?
C8 C13 C15 109.45(16) . . ?
C14 C13 H13 107.7 . . ?
C14 C13 C15 109.78(16) . . ?
C15 C13 H13 107.7 . . ?
C13 C14 H14A 109.5 . . ?
C13 C14 H14B 109.5 . . ?
C13 C14 H14C 109.5 . . ?
H14A C14 H14B 109.5 . . ?
H14A C14 H14C 109.5 . . ?
H14B C14 H14C 109.5 . . ?
C13 C15 H15A 109.5 . . ?
C13 C15 H15B 109.5 . . ?
C13 C15 H15C 109.5 . . ?
H15A C15 H15B 109.5 . . ?
H15A C15 H15C 109.5 . . ?
H15B C15 H15C 109.5 . . ?
C10 C16 H16 107.9 . . ?
C10 C16 C17 113.90(16) . . ?
C10 C16 C18 108.79(15) . . ?
C17 C16 H16 107.9 . . ?
C17 C16 C18 110.35(17) . . ?
C18 C16 H16 107.9 . . ?
C16 C17 H17A 109.5 . . ?
C16 C17 H17B 109.5 . . ?
C16 C17 H17C 109.5 . . ?
H17A C17 H17B 109.5 . . ?
H17A C17 H17C 109.5 . . ?
H17B C17 H17C 109.5 . . ?
C16 C18 H18A 109.5 . . ?
C16 C18 H18B 109.5 . . ?
C16 C18 H18C 109.5 . . ?
H18A C18 H18B 109.5 . . ?
H18A C18 H18C 109.5 . . ?
H18B C18 H18C 109.5 . . ?
C12 C19 H19 108.1 . . ?
C12 C19 C20 115.12(15) . . ?
C12 C19 C21 106.93(15) . . ?
C20 C19 H19 108.1 . . ?
C20 C19 C21 110.40(17) . . ?
C21 C19 H19 108.1 . . ?
C19 C20 H20A 109.5 . . ?
C19 C20 H20B 109.5 . . ?
C19 C20 H20C 109.5 . . ?
H20A C20 H20B 109.5 . . ?
H20A C20 H20C 109.5 . . ?
H20B C20 H20C 109.5 . . ?
C19 C21 H21A 109.5 . . ?
C19 C21 H21B 109.5 . . ?
C19 C21 H21C 109.5 . . ?
H21A C21 H21B 109.5 . . ?
H21A C21 H21C 109.5 . . ?
H21B C21 H21C 109.5 . . ?
C23 C22 C6 120.34(16) . . ?
C27 C22 C6 119.87(16) . . ?
C27 C22 C23 119.01(16) . . ?
C22 C23 C28 122.99(16) . . ?
C24 C23 C22 118.87(17) . . ?
C24 C23 C28 118.08(16) . . ?
C23 C24 H24 118.6 . . ?
C25 C24 C23 122.86(17) . . ?
C25 C24 H24 118.6 . . ?
C24 C25 C31 118.75(17) . . ?
C26 C25 C24 117.60(17) . . ?
C26 C25 C31 123.61(17) . . ?
C25 C26 H26 119.0 . . ?
C25 C26 C27 122.01(17) . . ?
C27 C26 H26 119.0 . . ?
C22 C27 C34 122.51(16) . . ?
C26 C27 C22 119.63(17) . . ?
C26 C27 C34 117.83(17) . . ?
C23 C28 H28 108.3 . . ?
C23 C28 C29 111.24(16) . . ?
C23 C28 C30 112.83(16) . . ?
C29 C28 H28 108.3 . . ?
C29 C28 C30 107.63(16) . . ?
C30 C28 H28 108.3 . . ?
C28 C29 H29A 109.5 . . ?
C28 C29 H29B 109.5 . . ?
C28 C29 H29C 109.5 . . ?
H29A C29 H29B 109.5 . . ?
H29A C29 H29C 109.5 . . ?
H29B C29 H29C 109.5 . . ?
C28 C30 H30A 109.5 . . ?
C28 C30 H30B 109.5 . . ?
C28 C30 H30C 109.5 . . ?
H30A C30 H30B 109.5 . . ?
H30A C30 H30C 109.5 . . ?
H30B C30 H30C 109.5 . . ?
C25 C31 H31 107.5 . . ?
C25 C31 C32 109.65(17) . . ?
C32 C31 H31 107.5 . . ?
C33 C31 C25 114.76(17) . . ?
C33 C31 H31 107.5 . . ?
C33 C31 C32 109.57(18) . . ?
C31 C32 H32A 109.5 . . ?
C31 C32 H32B 109.5 . . ?
C31 C32 H32C 109.5 . . ?
H32A C32 H32B 109.5 . . ?
H32A C32 H32C 109.5 . . ?
H32B C32 H32C 109.5 . . ?
C31 C33 H33A 109.5 . . ?
C31 C33 H33B 109.5 . . ?
C31 C33 H33C 109.5 . . ?
H33A C33 H33B 109.5 . . ?
H33A C33 H33C 109.5 . . ?
H33B C33 H33C 109.5 . . ?
C27 C34 H34 108.0 . . ?
C27 C34 C35 111.10(16) . . ?
C27 C34 C36 111.19(16) . . ?
C35 C34 H34 108.0 . . ?
C36 C34 H34 108.0 . . ?
C36 C34 C35 110.46(16) . . ?
C34 C35 H35A 109.5 . . ?
C34 C35 H35B 109.5 . . ?
C34 C35 H35C 109.5 . . ?
H35A C35 H35B 109.5 . . ?
H35A C35 H35C 109.5 . . ?
H35B C35 H35C 109.5 . . ?
C34 C36 H36A 109.5 . . ?
C34 C36 H36B 109.5 . . ?
C34 C36 H36C 109.5 . . ?
H36A C36 H36B 109.5 . . ?
H36A C36 H36C 109.5 . . ?
H36B C36 H36C 109.5 . . ?
N2 C37 C38 119.82(16) . . ?
N2 C37 C42 121.86(16) . . ?
C38 C37 C42 118.31(16) . . ?
C37 C38 C43 120.83(16) . . ?
C39 C38 C37 119.81(16) . . ?
C39 C38 C43 119.16(16) . . ?
C38 C39 H39 119.1 . . ?
C40 C39 C38 121.84(18) . . ?
C40 C39 H39 119.1 . . ?
C39 C40 H40 120.8 . . ?
C39 C40 C41 118.40(17) . . ?
C41 C40 H40 120.8 . . ?
C40 C41 H41 119.1 . . ?
C40 C41 C42 121.86(17) . . ?
C42 C41 H41 119.1 . . ?
C37 C42 C58 122.45(16) . . ?
C41 C42 C37 119.52(16) . . ?
C41 C42 C58 117.95(16) . . ?
C44 C43 C38 121.00(16) . . ?
C44 C43 C48 119.75(16) . . ?
C48 C43 C38 119.14(16) . . ?
C43 C44 C49 121.11(16) . . ?
C45 C44 C43 118.85(17) . . ?
C45 C44 C49 119.99(16) . . ?
C44 C45 H45 118.8 . . ?
C46 C45 C44 122.36(17) . . ?
C46 C45 H45 118.8 . . ?
C45 C46 C52 120.35(17) . . ?
C47 C46 C45 117.66(17) . . ?
C47 C46 C52 121.98(17) . . ?
C46 C47 H47 118.9 . . ?
C48 C47 C46 122.27(17) . . ?
C48 C47 H47 118.9 . . ?
C43 C48 C55 121.50(16) . . ?
C47 C48 C43 119.09(17) . . ?
C47 C48 C55 119.27(17) . . ?
C44 C49 H49 107.7 . . ?
C44 C49 C50 113.35(16) . . ?
C44 C49 C51 111.07(16) . . ?
C50 C49 H49 107.7 . . ?
C50 C49 C51 109.00(17) . . ?
C51 C49 H49 107.7 . . ?
C49 C50 H50A 109.5 . . ?
C49 C50 H50B 109.5 . . ?
C49 C50 H50C 109.5 . . ?
H50A C50 H50B 109.5 . . ?
H50A C50 H50C 109.5 . . ?
H50B C50 H50C 109.5 . . ?
C49 C51 H51A 109.5 . . ?
C49 C51 H51B 109.5 . . ?
C49 C51 H51C 109.5 . . ?
H51A C51 H51B 109.5 . . ?
H51A C51 H51C 109.5 . . ?
H51B C51 H51C 109.5 . . ?
C46 C52 H52 107.1 . . ?
C46 C52 C53 113.96(17) . . ?
C46 C52 C54 111.00(17) . . ?
C53 C52 H52 107.1 . . ?
C54 C52 H52 107.1 . . ?
C54 C52 C53 110.13(18) . . ?
C52 C53 H53A 109.5 . . ?
C52 C53 H53B 109.5 . . ?
C52 C53 H53C 109.5 . . ?
H53A C53 H53B 109.5 . . ?
H53A C53 H53C 109.5 . . ?
H53B C53 H53C 109.5 . . ?
C52 C54 H54A 109.5 . . ?
C52 C54 H54B 109.5 . . ?
C52 C54 H54C 109.5 . . ?
H54A C54 H54B 109.5 . . ?
H54A C54 H54C 109.5 . . ?
H54B C54 H54C 109.5 . . ?
C48 C55 H55 108.2 . . ?
C48 C55 C56 114.10(16) . . ?
C48 C55 C57 110.04(18) . . ?
C56 C55 H55 108.2 . . ?
C56 C55 C57 108.07(17) . . ?
C57 C55 H55 108.2 . . ?
C55 C56 H56A 109.5 . . ?
C55 C56 H56B 109.5 . . ?
C55 C56 H56C 109.5 . . ?
H56A C56 H56B 109.5 . . ?
H56A C56 H56C 109.5 . . ?
H56B C56 H56C 109.5 . . ?
C55 C57 H57A 109.5 . . ?
C55 C57 H57B 109.5 . . ?
C55 C57 H57C 109.5 . . ?
H57A C57 H57B 109.5 . . ?
H57A C57 H57C 109.5 . . ?
H57B C57 H57C 109.5 . . ?
C59 C58 C42 120.63(17) . . ?
C63 C58 C42 119.93(16) . . ?
C63 C58 C59 119.28(17) . . ?
C58 C59 C64 121.94(17) . . ?
C60 C59 C58 119.27(18) . . ?
C60 C59 C64 118.69(17) . . ?
C59 C60 H60 118.8 . . ?
C61 C60 C59 122.40(18) . . ?
C61 C60 H60 118.8 . . ?
C60 C61 C62 117.92(17) . . ?
C60 C61 C67 118.14(17) . . ?
C62 C61 C67 123.89(18) . . ?
C61 C62 H62 119.0 . . ?
C61 C62 C63 121.91(18) . . ?
C63 C62 H62 119.0 . . ?
C58 C63 C70 120.31(16) . . ?
C62 C63 C58 119.20(17) . . ?
C62 C63 C70 120.34(17) . . ?
C59 C64 H64 108.3 . . ?
C59 C64 C65 109.98(16) . . ?
C59 C64 C66 112.95(17) . . ?
C65 C64 H64 108.3 . . ?
C66 C64 H64 108.3 . . ?
C66 C64 C65 108.95(16) . . ?
C64 C65 H65A 109.5 . . ?
C64 C65 H65B 109.5 . . ?
C64 C65 H65C 109.5 . . ?
H65A C65 H65B 109.5 . . ?
H65A C65 H65C 109.5 . . ?
H65B C65 H65C 109.5 . . ?
C64 C66 H66A 109.5 . . ?
C64 C66 H66B 109.5 . . ?
C64 C66 H66C 109.5 . . ?
H66A C66 H66B 109.5 . . ?
H66A C66 H66C 109.5 . . ?
H66B C66 H66C 109.5 . . ?
C61 C67 H67 107.3 . . ?
C61 C67 C68 109.51(17) . . ?
C68 C67 H67 107.3 . . ?
C69 C67 C61 114.69(17) . . ?
C69 C67 H67 107.3 . . ?
C69 C67 C68 110.34(18) . . ?
C67 C68 H68A 109.5 . . ?
C67 C68 H68B 109.5 . . ?
C67 C68 H68C 109.5 . . ?
H68A C68 H68B 109.5 . . ?
H68A C68 H68C 109.5 . . ?
H68B C68 H68C 109.5 . . ?
C67 C69 H69A 109.5 . . ?
C67 C69 H69B 109.5 . . ?
C67 C69 H69C 109.5 . . ?
H69A C69 H69B 109.5 . . ?
H69A C69 H69C 109.5 . . ?
H69B C69 H69C 109.5 . . ?
C63 C70 H70 107.6 . . ?
C63 C70 C71 109.42(16) . . ?
C63 C70 C72 114.80(16) . . ?
C71 C70 H70 107.6 . . ?
C72 C70 H70 107.6 . . ?
C72 C70 C71 109.70(17) . . ?
C70 C71 H71A 109.5 . . ?
C70 C71 H71B 109.5 . . ?
C70 C71 H71C 109.5 . . ?
H71A C71 H71B 109.5 . . ?
H71A C71 H71C 109.5 . . ?
H71B C71 H71C 109.5 . . ?
C70 C72 H72A 109.5 . . ?
C70 C72 H72B 109.5 . . ?
C70 C72 H72C 109.5 . . ?
H72A C72 H72B 109.5 . . ?
H72A C72 H72C 109.5 . . ?
H72B C72 H72C 109.5 . . ?
H73A C73 H73B 109.5 . . ?
H73A C73 H73C 109.5 . . ?
H73B C73 H73C 109.5 . . ?
C74 C73 H73A 109.5 . . ?
C74 C73 H73B 109.5 . . ?
C74 C73 H73C 109.5 . . ?
C75 C74 C73 121.1(2) . . ?
C79 C74 C73 121.0(2) . . ?
C79 C74 C75 117.9(2) . . ?
C74 C75 H75 119.6 . . ?
C74 C75 C76 120.8(2) . . ?
C76 C75 H75 119.6 . . ?
C75 C76 H76 119.8 . . ?
C77 C76 C75 120.4(2) . . ?
C77 C76 H76 119.8 . . ?
C76 C77 H77 120.4 . . ?
C76 C77 C78 119.2(2) . . ?
C78 C77 H77 120.4 . . ?
C77 C78 H78 119.7 . . ?
C77 C78 C79 120.6(2) . . ?
C79 C78 H78 119.7 . . ?
C74 C79 H79 119.5 . . ?
C78 C79 C74 121.1(2) . . ?
C78 C79 H79 119.5 . . ?
H80A C80 H80B 109.5 . . ?
H80A C80 H80C 109.5 . . ?
H80B C80 H80C 109.5 . . ?
C81 C80 H80A 109.5 . . ?
C81 C80 H80B 109.5 . . ?
C81 C80 H80C 109.5 . . ?
C82 C81 C80 123.3(4) . . ?
C86 C81 C80 119.8(4) . . ?
C86 C81 C82 116.9(3) . . ?
C81 C82 H82 119.0 . . ?
C83 C82 C81 121.9(3) . . ?
C83 C82 H82 119.0 . . ?
C82 C83 H83 120.1 . . ?
C82 C83 C84 119.9(4) . . ?
C84 C83 H83 120.1 . . ?
C83 C84 H84 120.5 . . ?
C85 C84 C83 119.0(4) . . ?
C85 C84 H84 120.5 . . ?
C84 C85 H85 119.1 . . ?
C84 C85 C86 121.9(3) . . ?
C86 C85 H85 119.1 . . ?
C81 C86 H86 119.8 . . ?
C85 C86 C81 120.3(4) . . ?
C85 C86 H86 119.8 . . ?
H80D C80A H80E 109.5 . . ?
H80D C80A H80F 109.5 . . ?
H80E C80A H80F 109.5 . . ?
C86A C80A H80D 109.5 . . ?
C86A C80A H80E 109.5 . . ?
C86A C80A H80F 109.5 . . ?
C82A C81A H81A 120.0 . . ?
C82A C81A C86A 120.0 . . ?
C86A C81A H81A 120.0 . . ?
C81A C82A H82A 120.0 . . ?
C81A C82A C83A 120.0 . . ?
C83A C82A H82A 120.0 . . ?
C82A C83A H83A 120.0 . . ?
C84A C83A C82A 120.0 . . ?
C84A C83A H83A 120.0 . . ?
C83A C84A H84A 120.0 . . ?
C83A C84A C85A 120.0 . . ?
C85A C84A H84A 120.0 . . ?
C84A C85A H85A 120.0 . . ?
C86A C85A C84A 120.0 . . ?
C86A C85A H85A 120.0 . . ?
C81A C86A C80A 120.7(7) . . ?
C85A C86A C80A 119.3(7) . . ?
C85A C86A C81A 120.0 . . ?

loop_
_geom_bond_atom_site_label_1
_geom_bond_atom_site_label_2
_geom_bond_distance
_geom_bond_site_symmetry_2
_geom_bond_publ_flag
I1 Sc1 2.7666(3) . ?
Sc1 N1 2.0909(15) . ?
Sc1 N2 2.0643(15) . ?
Sc1 H2 2.38(2) . ?
Sc1 C7 2.6282(17) . ?
Sc1 C8 2.6390(17) . ?
Sc1 C9 2.7144(18) . ?
Sc1 C10 2.7873(17) . ?
Sc1 C11 2.8116(18) . ?
Sc1 C12 2.7868(17) . ?
N1 H1 0.86(2) . ?
N1 C1 1.395(2) . ?
N2 H2 0.86(2) . ?
N2 C37 1.388(2) . ?
C1 C2 1.419(2) . ?
C1 C6 1.421(2) . ?
C2 C3 1.385(3) . ?
C2 C7 1.490(2) . ?
C3 H3 0.9500 . ?
C3 C4 1.386(3) . ?
C4 H4 0.9500 . ?
C4 C5 1.385(3) . ?
C5 H5 0.9500 . ?
C5 C6 1.401(3) . ?
C6 C22 1.510(2) . ?
C7 C8 1.417(2) . ?
C7 C12 1.414(3) . ?
C8 C9 1.402(2) . ?
C8 C13 1.513(3) . ?
C9 H9 0.9500 . ?
C9 C10 1.403(3) . ?
C10 C11 1.397(3) . ?
C10 C16 1.514(2) . ?
C11 H11 0.9500 . ?
C11 C12 1.401(2) . ?
C12 C19 1.519(2) . ?
C13 H13 1.0000 . ?
C13 C14 1.524(3) . ?
C13 C15 1.536(3) . ?
C14 H14A 0.9800 . ?
C14 H14B 0.9800 . ?
C14 H14C 0.9800 . ?
C15 H15A 0.9800 . ?
C15 H15B 0.9800 . ?
C15 H15C 0.9800 . ?
C16 H16 1.0000 . ?
C16 C17 1.525(3) . ?
C16 C18 1.528(3) . ?
C17 H17A 0.9800 . ?
C17 H17B 0.9800 . ?
C17 H17C 0.9800 . ?
C18 H18A 0.9800 . ?
C18 H18B 0.9800 . ?
C18 H18C 0.9800 . ?
C19 H19 1.0000 . ?
C19 C20 1.522(3) . ?
C19 C21 1.529(3) . ?
C20 H20A 0.9800 . ?
C20 H20B 0.9800 . ?
C20 H20C 0.9800 . ?
C21 H21A 0.9800 . ?
C21 H21B 0.9800 . ?
C21 H21C 0.9800 . ?
C22 C23 1.418(2) . ?
C22 C27 1.413(3) . ?
C23 C24 1.395(3) . ?
C23 C28 1.525(3) . ?
C24 H24 0.9500 . ?
C24 C25 1.393(3) . ?
C25 C26 1.389(3) . ?
C25 C31 1.523(2) . ?
C26 H26 0.9500 . ?
C26 C27 1.401(3) . ?
C27 C34 1.524(3) . ?
C28 H28 1.0000 . ?
C28 C29 1.536(3) . ?
C28 C30 1.538(3) . ?
C29 H29A 0.9800 . ?
C29 H29B 0.9800 . ?
C29 H29C 0.9800 . ?
C30 H30A 0.9800 . ?
C30 H30B 0.9800 . ?
C30 H30C 0.9800 . ?
C31 H31 1.0000 . ?
C31 C32 1.534(3) . ?
C31 C33 1.522(3) . ?
C32 H32A 0.9800 . ?
C32 H32B 0.9800 . ?
C32 H32C 0.9800 . ?
C33 H33A 0.9800 . ?
C33 H33B 0.9800 . ?
C33 H33C 0.9800 . ?
C34 H34 1.0000 . ?
C34 C35 1.534(3) . ?
C34 C36 1.533(3) . ?
C35 H35A 0.9800 . ?
C35 H35B 0.9800 . ?
C35 H35C 0.9800 . ?
C36 H36A 0.9800 . ?
C36 H36B 0.9800 . ?
C36 H36C 0.9800 . ?
C37 C38 1.419(2) . ?
C37 C42 1.424(2) . ?
C38 C39 1.391(3) . ?
C38 C43 1.497(2) . ?
C39 H39 0.9500 . ?
C39 C40 1.389(3) . ?
C40 H40 0.9500 . ?
C40 C41 1.392(3) . ?
C41 H41 0.9500 . ?
C41 C42 1.394(3) . ?
C42 C58 1.506(2) . ?
C43 C44 1.407(3) . ?
C43 C48 1.413(3) . ?
C44 C45 1.397(3) . ?
C44 C49 1.523(3) . ?
C45 H45 0.9500 . ?
C45 C46 1.393(3) . ?
C46 C47 1.392(3) . ?
C46 C52 1.520(3) . ?
C47 H47 0.9500 . ?
C47 C48 1.392(3) . ?
C48 C55 1.525(3) . ?
C49 H49 1.0000 . ?
C49 C50 1.527(3) . ?
C49 C51 1.535(3) . ?
C50 H50A 0.9800 . ?
C50 H50B 0.9800 . ?
C50 H50C 0.9800 . ?
C51 H51A 0.9800 . ?
C51 H51B 0.9800 . ?
C51 H51C 0.9800 . ?
C52 H52 1.0000 . ?
C52 C53 1.529(3) . ?
C52 C54 1.524(3) . ?
C53 H53A 0.9800 . ?
C53 H53B 0.9800 . ?
C53 H53C 0.9800 . ?
C54 H54A 0.9800 . ?
C54 H54B 0.9800 . ?
C54 H54C 0.9800 . ?
C55 H55 1.0000 . ?
C55 C56 1.529(3) . ?
C55 C57 1.533(3) . ?
C56 H56A 0.9800 . ?
C56 H56B 0.9800 . ?
C56 H56C 0.9800 . ?
C57 H57A 0.9800 . ?
C57 H57B 0.9800 . ?
C57 H57C 0.9800 . ?
C58 C59 1.417(3) . ?
C58 C63 1.410(3) . ?
C59 C60 1.393(3) . ?
C59 C64 1.526(3) . ?
C60 H60 0.9500 . ?
C60 C61 1.388(3) . ?
C61 C62 1.395(3) . ?
C61 C67 1.527(3) . ?
C62 H62 0.9500 . ?
C62 C63 1.405(3) . ?
C63 C70 1.525(3) . ?
C64 H64 1.0000 . ?
C64 C65 1.537(3) . ?
C64 C66 1.536(3) . ?
C65 H65A 0.9800 . ?
C65 H65B 0.9800 . ?
C65 H65C 0.9800 . ?
C66 H66A 0.9800 . ?
C66 H66B 0.9800 . ?
C66 H66C 0.9800 . ?
C67 H67 1.0000 . ?
C67 C68 1.534(3) . ?
C67 C69 1.519(3) . ?
C68 H68A 0.9800 . ?
C68 H68B 0.9800 . ?
C68 H68C 0.9800 . ?
C69 H69A 0.9800 . ?
C69 H69B 0.9800 . ?
C69 H69C 0.9800 . ?
C70 H70 1.0000 . ?
C70 C71 1.530(3) . ?
C70 C72 1.526(3) . ?
C71 H71A 0.9800 . ?
C71 H71B 0.9800 . ?
C71 H71C 0.9800 . ?
C72 H72A 0.9800 . ?
C72 H72B 0.9800 . ?
C72 H72C 0.9800 . ?
C73 H73A 0.9800 . ?
C73 H73B 0.9800 . ?
C73 H73C 0.9800 . ?
C73 C74 1.508(3) . ?
C74 C75 1.390(3) . ?
C74 C79 1.385(3) . ?
C75 H75 0.9500 . ?
C75 C76 1.392(4) . ?
C76 H76 0.9500 . ?
C76 C77 1.373(4) . ?
C77 H77 0.9500 . ?
C77 C78 1.377(4) . ?
C78 H78 0.9500 . ?
C78 C79 1.383(4) . ?
C79 H79 0.9500 . ?
C80 H80A 0.9800 . ?
C80 H80B 0.9800 . ?
C80 H80C 0.9800 . ?
C80 C81 1.492(6) . ?
C81 C82 1.419(6) . ?
C81 C86 1.393(5) . ?
C82 H82 0.9500 . ?
C82 C83 1.356(6) . ?
C83 H83 0.9500 . ?
C83 C84 1.396(6) . ?
C84 H84 0.9500 . ?
C84 C85 1.360(6) . ?
C85 H85 0.9500 . ?
C85 C86 1.380(5) . ?
C86 H86 0.9500 . ?
C80A H80D 0.9800 . ?
C80A H80E 0.9800 . ?
C80A H80F 0.9800 . ?
C80A C86A 1.517(18) . ?
C81A H81A 0.9500 . ?
C81A C82A 1.3900 . ?
C81A C86A 1.3900 . ?
C82A H82A 0.9500 . ?
C82A C83A 1.3900 . ?
C83A H83A 0.9500 . ?
C83A C84A 1.3900 . ?
C84A H84A 0.9500 . ?
C84A C85A 1.3900 . ?
C85A H85A 0.9500 . ?
C85A C86A 1.3900 . ?

loop_
_geom_torsion_atom_site_label_1
_geom_torsion_atom_site_label_2
_geom_torsion_atom_site_label_3
_geom_torsion_atom_site_label_4
_geom_torsion
_geom_torsion_site_symmetry_1
_geom_torsion_site_symmetry_2
_geom_torsion_site_symmetry_3
_geom_torsion_site_symmetry_4
_geom_torsion_publ_flag
Sc1 N1 C1 C2 -6.9(2) . . . . ?
Sc1 N1 C1 C6 171.11(13) . . . . ?
Sc1 N2 C37 C38 14.6(4) . . . . ?
Sc1 N2 C37 C42 -166.4(2) . . . . ?
Sc1 C7 C8 C9 66.11(14) . . . . ?
Sc1 C7 C8 C13 -115.74(15) . . . . ?
Sc1 C7 C12 C11 -60.16(15) . . . . ?
Sc1 C7 C12 C19 125.71(15) . . . . ?
Sc1 C8 C9 C10 62.61(16) . . . . ?
Sc1 C8 C13 C14 64.73(19) . . . . ?
Sc1 C8 C13 C15 -171.70(12) . . . . ?
Sc1 C9 C10 C11 63.40(15) . . . . ?
Sc1 C9 C10 C16 -120.97(15) . . . . ?
Sc1 C10 C11 C12 60.08(16) . . . . ?
Sc1 C10 C16 C17 69.8(2) . . . . ?
Sc1 C10 C16 C18 -166.66(13) . . . . ?
Sc1 C11 C12 C7 56.24(14) . . . . ?
Sc1 C11 C12 C19 -129.59(15) . . . . ?
Sc1 C12 C19 C20 -52.8(2) . . . . ?
Sc1 C12 C19 C21 -175.86(14) . . . . ?
N1 C1 C2 C3 -177.79(16) . . . . ?
N1 C1 C2 C7 8.2(2) . . . . ?
N1 C1 C6 C5 179.01(17) . . . . ?
N1 C1 C6 C22 -6.5(3) . . . . ?
N2 C37 C38 C39 -175.07(17) . . . . ?
N2 C37 C38 C43 10.1(3) . . . . ?
N2 C37 C42 C41 177.18(17) . . . . ?
N2 C37 C42 C58 -6.1(3) . . . . ?
C1 C2 C3 C4 -1.5(3) . . . . ?
C1 C2 C7 Sc1 -6.20(18) . . . . ?
C1 C2 C7 C8 -89.7(2) . . . . ?
C1 C2 C7 C12 84.1(2) . . . . ?
C1 C6 C22 C23 118.0(2) . . . . ?
C1 C6 C22 C27 -72.2(2) . . . . ?
C2 C1 C6 C5 -3.0(2) . . . . ?
C2 C1 C6 C22 171.48(16) . . . . ?
C2 C3 C4 C5 -2.0(3) . . . . ?
C2 C7 C8 Sc1 103.80(15) . . . . ?
C2 C7 C8 C9 169.90(16) . . . . ?
C2 C7 C8 C13 -11.9(2) . . . . ?
C2 C7 C12 Sc1 -107.34(15) . . . . ?
C2 C7 C12 C11 -167.50(16) . . . . ?
C2 C7 C12 C19 18.4(2) . . . . ?
C3 C2 C7 Sc1 179.77(14) . . . . ?
C3 C2 C7 C8 96.2(2) . . . . ?
C3 C2 C7 C12 -90.0(2) . . . . ?
C3 C4 C5 C6 2.9(3) . . . . ?
C4 C5 C6 C1 -0.4(3) . . . . ?
C4 C5 C6 C22 -175.45(17) . . . . ?
C5 C6 C22 C23 -67.3(2) . . . . ?
C5 C6 C22 C27 102.4(2) . . . . ?
C6 C1 C2 C3 4.0(3) . . . . ?
C6 C1 C2 C7 -169.97(15) . . . . ?
C6 C22 C23 C24 169.24(16) . . . . ?
C6 C22 C23 C28 -8.1(3) . . . . ?
C6 C22 C27 C26 -168.57(16) . . . . ?
C6 C22 C27 C34 9.1(3) . . . . ?
C7 C2 C3 C4 172.02(17) . . . . ?
C7 C8 C9 Sc1 -64.03(14) . . . . ?
C7 C8 C9 C10 -1.4(3) . . . . ?
C7 C8 C13 C14 152.63(17) . . . . ?
C7 C8 C13 C15 -83.8(2) . . . . ?
C7 C12 C19 C20 -140.44(18) . . . . ?
C7 C12 C19 C21 96.5(2) . . . . ?
C8 C7 C12 Sc1 66.47(14) . . . . ?
C8 C7 C12 C11 6.3(2) . . . . ?
C8 C7 C12 C19 -167.82(16) . . . . ?
C8 C9 C10 Sc1 -59.57(15) . . . . ?
C8 C9 C10 C11 3.8(3) . . . . ?
C8 C9 C10 C16 179.46(16) . . . . ?
C9 C8 C13 C14 -29.3(2) . . . . ?
C9 C8 C13 C15 94.3(2) . . . . ?
C9 C10 C11 Sc1 -61.20(14) . . . . ?
C9 C10 C11 C12 -1.1(3) . . . . ?
C9 C10 C16 C17 158.19(17) . . . . ?
C9 C10 C16 C18 -78.3(2) . . . . ?
C10 C11 C12 Sc1 -60.10(16) . . . . ?
C10 C11 C12 C7 -3.9(3) . . . . ?
C10 C11 C12 C19 170.31(16) . . . . ?
C11 C10 C16 C17 -26.4(2) . . . . ?
C11 C10 C16 C18 97.2(2) . . . . ?
C11 C12 C19 C20 45.5(2) . . . . ?
C11 C12 C19 C21 -77.5(2) . . . . ?
C12 C7 C8 Sc1 -69.85(15) . . . . ?
C12 C7 C8 C9 -3.7(2) . . . . ?
C12 C7 C8 C13 174.41(16) . . . . ?
C13 C8 C9 Sc1 117.85(16) . . . . ?
C13 C8 C9 C10 -179.54(16) . . . . ?
C16 C10 C11 Sc1 123.31(16) . . . . ?
C16 C10 C11 C12 -176.61(16) . . . . ?
C22 C23 C24 C25 -0.9(3) . . . . ?
C22 C23 C28 C29 104.3(2) . . . . ?
C22 C23 C28 C30 -134.59(18) . . . . ?
C22 C27 C34 C35 -117.33(19) . . . . ?
C22 C27 C34 C36 119.20(19) . . . . ?
C23 C22 C27 C26 1.3(3) . . . . ?
C23 C22 C27 C34 179.01(16) . . . . ?
C23 C24 C25 C26 1.6(3) . . . . ?
C23 C24 C25 C31 -176.11(17) . . . . ?
C24 C23 C28 C29 -73.0(2) . . . . ?
C24 C23 C28 C30 48.1(2) . . . . ?
C24 C25 C26 C27 -0.8(3) . . . . ?
C24 C25 C31 C32 81.6(2) . . . . ?
C24 C25 C31 C33 -154.62(18) . . . . ?
C25 C26 C27 C22 -0.6(3) . . . . ?
C25 C26 C27 C34 -178.42(17) . . . . ?
C26 C25 C31 C32 -95.9(2) . . . . ?
C26 C25 C31 C33 27.9(3) . . . . ?
C26 C27 C34 C35 60.4(2) . . . . ?
C26 C27 C34 C36 -63.1(2) . . . . ?
C27 C22 C23 C24 -0.6(3) . . . . ?
C27 C22 C23 C28 -177.90(16) . . . . ?
C28 C23 C24 C25 176.57(17) . . . . ?
C31 C25 C26 C27 176.75(17) . . . . ?
C37 C38 C39 C40 -3.4(3) . . . . ?
C37 C38 C43 C44 -103.4(2) . . . . ?
C37 C38 C43 C48 80.5(2) . . . . ?
C37 C42 C58 C59 108.7(2) . . . . ?
C37 C42 C58 C63 -76.0(2) . . . . ?
C38 C37 C42 C41 -3.8(3) . . . . ?
C38 C37 C42 C58 172.94(16) . . . . ?
C38 C39 C40 C41 -1.2(3) . . . . ?
C38 C43 C44 C45 -177.96(16) . . . . ?
C38 C43 C44 C49 -0.6(3) . . . . ?
C38 C43 C48 C47 177.47(16) . . . . ?
C38 C43 C48 C55 1.8(3) . . . . ?
C39 C38 C43 C44 81.8(2) . . . . ?
C39 C38 C43 C48 -94.3(2) . . . . ?
C39 C40 C41 C42 3.4(3) . . . . ?
C40 C41 C42 C37 -0.8(3) . . . . ?
C40 C41 C42 C58 -177.71(18) . . . . ?
C41 C42 C58 C59 -74.5(2) . . . . ?
C41 C42 C58 C63 100.8(2) . . . . ?
C42 C37 C38 C39 5.9(3) . . . . ?
C42 C37 C38 C43 -168.93(16) . . . . ?
C42 C58 C59 C60 176.29(17) . . . . ?
C42 C58 C59 C64 -0.1(3) . . . . ?
C42 C58 C63 C62 -175.99(16) . . . . ?
C42 C58 C63 C70 -0.5(3) . . . . ?
C43 C38 C39 C40 171.44(18) . . . . ?
C43 C44 C45 C46 1.1(3) . . . . ?
C43 C44 C49 C50 140.15(17) . . . . ?
C43 C44 C49 C51 -96.7(2) . . . . ?
C43 C48 C55 C56 -159.33(17) . . . . ?
C43 C48 C55 C57 79.0(2) . . . . ?
C44 C43 C48 C47 1.3(3) . . . . ?
C44 C43 C48 C55 -174.34(17) . . . . ?
C44 C45 C46 C47 0.2(3) . . . . ?
C44 C45 C46 C52 179.95(17) . . . . ?
C45 C44 C49 C50 -42.5(2) . . . . ?
C45 C44 C49 C51 80.6(2) . . . . ?
C45 C46 C47 C48 -0.8(3) . . . . ?
C45 C46 C52 C53 178.23(19) . . . . ?
C45 C46 C52 C54 -56.7(2) . . . . ?
C46 C47 C48 C43 0.1(3) . . . . ?
C46 C47 C48 C55 175.79(17) . . . . ?
C47 C46 C52 C53 -2.0(3) . . . . ?
C47 C46 C52 C54 123.0(2) . . . . ?
C47 C48 C55 C56 25.1(3) . . . . ?
C47 C48 C55 C57 -96.6(2) . . . . ?
C48 C43 C44 C45 -1.9(3) . . . . ?
C48 C43 C44 C49 175.54(16) . . . . ?
C49 C44 C45 C46 -176.31(17) . . . . ?
C52 C46 C47 C48 179.46(17) . . . . ?
C58 C59 C60 C61 -0.7(3) . . . . ?
C58 C59 C64 C65 98.9(2) . . . . ?
C58 C59 C64 C66 -139.19(18) . . . . ?
C58 C63 C70 C71 -83.8(2) . . . . ?
C58 C63 C70 C72 152.42(18) . . . . ?
C59 C58 C63 C62 -0.6(3) . . . . ?
C59 C58 C63 C70 174.95(16) . . . . ?
C59 C60 C61 C62 0.2(3) . . . . ?
C59 C60 C61 C67 -177.35(18) . . . . ?
C60 C59 C64 C65 -77.6(2) . . . . ?
C60 C59 C64 C66 44.4(2) . . . . ?
C60 C61 C62 C63 0.1(3) . . . . ?
C60 C61 C67 C68 77.3(2) . . . . ?
C60 C61 C67 C69 -158.07(19) . . . . ?
C61 C62 C63 C58 0.1(3) . . . . ?
C61 C62 C63 C70 -175.46(17) . . . . ?
C62 C61 C67 C68 -100.2(2) . . . . ?
C62 C61 C67 C69 24.5(3) . . . . ?
C62 C63 C70 C71 91.7(2) . . . . ?
C62 C63 C70 C72 -32.1(3) . . . . ?
C63 C58 C59 C60 0.9(3) . . . . ?
C63 C58 C59 C64 -175.51(17) . . . . ?
C64 C59 C60 C61 175.78(18) . . . . ?
C67 C61 C62 C63 177.54(18) . . . . ?
C73 C74 C75 C76 -179.3(2) . . . . ?
C73 C74 C79 C78 178.9(2) . . . . ?
C74 C75 C76 C77 0.1(4) . . . . ?
C75 C74 C79 C78 -0.6(3) . . . . ?
C75 C76 C77 C78 -0.1(4) . . . . ?
C76 C77 C78 C79 -0.3(4) . . . . ?
C77 C78 C79 C74 0.6(4) . . . . ?
C79 C74 C75 C76 0.2(4) . . . . ?
C80 C81 C82 C83 -178.7(4) . . . . ?
C80 C81 C86 C85 179.0(4) . . . . ?
C81 C82 C83 C84 0.9(6) . . . . ?
C82 C81 C86 C85 -0.2(5) . . . . ?
C82 C83 C84 C85 -2.5(6) . . . . ?
C83 C84 C85 C86 2.8(6) . . . . ?
C84 C85 C86 C81 -1.4(6) . . . . ?
C86 C81 C82 C83 0.5(5) . . . . ?
C81A C82A C83A C84A 0.0 . . . . ?
C82A C81A C86A C80A 180.00(9) . . . . ?
C82A C81A C86A C85A 0.0 . . . . ?
C82A C83A C84A C85A 0.0 . . . . ?
C83A C84A C85A C86A 0.0 . . . . ?
C84A C85A C86A C80A 180.00(8) . . . . ?
C84A C85A C86A C81A 0.0 . . . . ?
C86A C81A C82A C83A 0.0 . . . . ?
